data_1520472
loop_
_publ_author_name
'James, Stuart L.'
'Horton, Peter N.'
'Hursthouse, Michael B.'

_publ_section_title
;
 C40H34Cl2P2Pt
;
_journal_name_full 'Crystal Structure Report Archive'
_journal_page_first 1263
_journal_year 2010
_chemical_formula_sum 'C40 H34 Cl2 P2 Pt'
_chemical_formula_weight 842.60
_space_group_IT_number 2
_symmetry_cell_setting triclinic
_symmetry_space_group_name_Hall '-P 1'
_symmetry_space_group_name_H-M 'P -1'
_atom_sites_solution_hydrogens geom
_atom_sites_solution_primary direct
_atom_sites_solution_secondary difmap
_cell_angle_alpha 100.026(2)
_cell_angle_beta 98.124(2)
_cell_angle_gamma 108.201(2)
_cell_formula_units_Z 2
_cell_length_a 10.0905(2)
_cell_length_b 12.7583(4)
_cell_length_c 14.4492(5)
_cell_measurement_reflns_used 7424
_cell_measurement_temperature 120(2)
_cell_measurement_theta_max 27.485
_cell_measurement_theta_min 2.910
_cell_volume 1701.60(9)
_computing_cell_refinement 'DENZO (Otwinowski & Minor, 1997) & COLLECT (Hooft, R.W.W., 1998)'
_computing_data_collection 'COLLECT (Hooft, R.W.W., 1998)'
_computing_data_reduction 'DENZO (Otwinowski & Minor, 1997) & COLLECT (Hooft, R.W.W., 1998)'
_computing_molecular_graphics 'ORTEP3 for Windows (Farrugia, 1997)'
_computing_publication_material 'WinGX (Farrugia, 1999)'
_computing_structure_refinement 'SHELXL-97 (Sheldrick, 2008)'
_computing_structure_solution 'SHELXS-97 (Sheldrick, 2008)'
_diffrn_ambient_temperature 120(2)
_diffrn_measured_fraction_theta_full 0.990
_diffrn_measured_fraction_theta_max 0.990
_diffrn_measurement_device_type 'Bruker-Nonius APEX II CCD camera on \k-goniostat'
_diffrn_measurement_method '\f & \w scans'
_diffrn_radiation_monochromator '10cm confocal mirrors'
_diffrn_radiation_source 'Bruker-Nonius FR591 rotating anode'
_diffrn_radiation_type MoK\a
_diffrn_radiation_wavelength 0.71073
_diffrn_reflns_av_R_equivalents 0.0731
_diffrn_reflns_av_sigmaI/netI 0.0634
_diffrn_reflns_limit_h_max 13
_diffrn_reflns_limit_h_min -12
_diffrn_reflns_limit_k_max 16
_diffrn_reflns_limit_k_min -16
_diffrn_reflns_limit_l_max 18
_diffrn_reflns_limit_l_min -18
_diffrn_reflns_number 28968
_diffrn_reflns_theta_full 27.48
_diffrn_reflns_theta_max 27.48
_diffrn_reflns_theta_min 2.93
_exptl_absorpt_coefficient_mu 4.403
_exptl_absorpt_correction_T_max 0.9171
_exptl_absorpt_correction_T_min 0.7196
_exptl_absorpt_correction_type multi-scan
_exptl_absorpt_process_details 'SADABS 2007/2 (Sheldrick, G.M., 2007)'
_exptl_crystal_colour colourless
_exptl_crystal_density_diffrn 1.645
_exptl_crystal_density_method 'not measured'
_exptl_crystal_description 'Cut Blade'
_exptl_crystal_F_000 832
_exptl_crystal_size_max 0.08
_exptl_crystal_size_mid 0.05
_exptl_crystal_size_min 0.02
_refine_diff_density_max 3.369
_refine_diff_density_min -1.990
_refine_diff_density_rms 0.207
_refine_ls_extinction_method none
_refine_ls_goodness_of_fit_ref 1.118
_refine_ls_hydrogen_treatment constr
_refine_ls_matrix_type full
_refine_ls_number_parameters 406
_refine_ls_number_reflns 7716
_refine_ls_number_restraints 0
_refine_ls_restrained_S_all 1.118
_refine_ls_R_factor_all 0.0789
_refine_ls_R_factor_gt 0.0585
_refine_ls_shift/su_max 0.001
_refine_ls_shift/su_mean 0.000
_refine_ls_structure_factor_coef Fsqd
_refine_ls_weighting_details 'calc w=1/[\s^2^(Fo^2^)+(0.0362P)^2^+18.5629P] where P=(Fo^2^+2Fc^2^)/3'
_refine_ls_weighting_scheme calc
_refine_ls_wR_factor_gt 0.1256
_refine_ls_wR_factor_ref 0.1378
_reflns_number_gt 6475
_reflns_number_total 7716
_reflns_threshold_expression >2sigma(I)
_cod_data_source_file eCrystal-1263.cif
_cod_data_source_block 2010src0043
_cod_depositor_comments
;
Citation :
James, Stuart L. and Horton, Peter N. and 
Hursthouse, Michael B. (2010) 
University of Southampton, Crystal Structure Report Archive. 

More at:
http://ecrystals.chem.soton.ac.uk/1263/
;
_cod_original_sg_symbol_H-M P-1
_cod_database_code 1520472

loop_
_symmetry_equiv_pos_as_xyz
'x, y, z'
'-x, -y, -z'

loop_
_atom_site_label
_atom_site_type_symbol
_atom_site_fract_x
_atom_site_fract_y
_atom_site_fract_z
_atom_site_U_iso_or_equiv
_atom_site_adp_type
_atom_site_occupancy
_atom_site_symmetry_multiplicity
_atom_site_calc_flag
_atom_site_refinement_flags
_atom_site_disorder_assembly
_atom_site_disorder_group
Cl1 Cl 0.5815(2) 0.46105(17) 0.67390(14) 0.0331(4) Uani 1 1 d . . .
Cl2 Cl 0.7519(2) 0.65740(17) 0.86738(14) 0.0318(4) Uani 1 1 d . . .
Pt1 Pt 0.52305(3) 0.60097(3) 0.76875(2) 0.02509(10) Uani 1 1 d . . .
C1 C 0.2763(8) 0.6301(7) 0.6035(5) 0.0280(16) Uani 1 1 d . . .
C2 C 0.3943(8) 0.6784(7) 0.5622(6) 0.0325(18) Uani 1 1 d . . .
H2 H 0.4782 0.6602 0.5762 0.039 Uiso 1 1 calc R . .
C3 C 0.3894(10) 0.7495(7) 0.5037(6) 0.0368(19) Uani 1 1 d . . .
H3 H 0.4702 0.7808 0.4775 0.044 Uiso 1 1 calc R . .
C4 C 0.2667(10) 0.7779(7) 0.4807(6) 0.0349(18) Uani 1 1 d . . .
C5 C 0.1522(9) 0.7314(8) 0.5209(6) 0.037(2) Uani 1 1 d . . .
H5 H 0.0686 0.7500 0.5069 0.044 Uiso 1 1 calc R . .
C6 C 0.1558(9) 0.6575(7) 0.5815(6) 0.0333(18) Uani 1 1 d . . .
H6 H 0.0749 0.6262 0.6075 0.040 Uiso 1 1 calc R . .
C7 C 0.2591(12) 0.8564(9) 0.4183(8) 0.050(2) Uani 1 1 d . . .
H7 H 0.1681 0.8613 0.3976 0.060 Uiso 1 1 calc R . .
C8 C 0.3669(13) 0.9206(10) 0.3885(9) 0.064(3) Uani 1 1 d . . .
H8A H 0.4601 0.9187 0.4073 0.076 Uiso 1 1 calc R . .
H8B H 0.3515 0.9689 0.3481 0.076 Uiso 1 1 calc R . .
C9 C 0.2561(9) 0.3981(7) 0.5888(6) 0.0321(18) Uani 1 1 d . . .
C10 C 0.2486(9) 0.3912(8) 0.4914(6) 0.0347(19) Uani 1 1 d . . .
H10 H 0.2658 0.4580 0.4676 0.042 Uiso 1 1 calc R . .
C11 C 0.2161(9) 0.2867(8) 0.4286(7) 0.040(2) Uani 1 1 d . . .
H11 H 0.2080 0.2820 0.3616 0.048 Uiso 1 1 calc R . .
C12 C 0.1956(10) 0.1906(8) 0.4629(7) 0.045(2) Uani 1 1 d . . .
H12 H 0.1755 0.1197 0.4195 0.054 Uiso 1 1 calc R . .
C13 C 0.2040(11) 0.1956(8) 0.5596(8) 0.048(2) Uani 1 1 d . . .
H13 H 0.1886 0.1284 0.5827 0.057 Uiso 1 1 calc R . .
C14 C 0.2349(10) 0.2996(8) 0.6235(6) 0.041(2) Uani 1 1 d . . .
H14 H 0.2416 0.3036 0.6904 0.049 Uiso 1 1 calc R . .
C15 C 0.1656(8) 0.4948(7) 0.7473(6) 0.0297(17) Uani 1 1 d . . .
C16 C 0.0203(9) 0.4640(7) 0.7088(7) 0.0369(19) Uani 1 1 d . . .
H16 H -0.0108 0.4659 0.6441 0.044 Uiso 1 1 calc R . .
C17 C -0.0793(9) 0.4303(8) 0.7652(7) 0.043(2) Uani 1 1 d . . .
H17 H -0.1781 0.4100 0.7390 0.052 Uiso 1 1 calc R . .
C18 C -0.0347(10) 0.4262(8) 0.8593(7) 0.043(2) Uani 1 1 d . . .
H18 H -0.1030 0.4052 0.8978 0.051 Uiso 1 1 calc R . .
C19 C 0.1080(10) 0.4525(7) 0.8973(7) 0.039(2) Uani 1 1 d . . .
H19 H 0.1382 0.4477 0.9613 0.046 Uiso 1 1 calc R . .
C20 C 0.2069(9) 0.4861(7) 0.8410(6) 0.0313(17) Uani 1 1 d . . .
H20 H 0.3052 0.5037 0.8670 0.038 Uiso 1 1 calc R . .
P1 P 0.3014(2) 0.53287(17) 0.67689(14) 0.0261(4) Uani 1 1 d . . .
C21 C 0.6584(8) 0.8758(6) 0.8719(6) 0.0281(16) Uani 1 1 d . . .
C22 C 0.7113(9) 0.8931(7) 0.7883(6) 0.0334(18) Uani 1 1 d . . .
H22 H 0.6625 0.8421 0.7282 0.040 Uiso 1 1 calc R . .
C23 C 0.8321(9) 0.9827(7) 0.7929(6) 0.0331(18) Uani 1 1 d . . .
H23 H 0.8634 0.9952 0.7355 0.040 Uiso 1 1 calc R . .
C24 C 0.9098(8) 1.0558(7) 0.8810(6) 0.0322(18) Uani 1 1 d . . .
C25 C 0.8575(9) 1.0383(7) 0.9634(6) 0.0316(18) Uani 1 1 d . . .
H25 H 0.9086 1.0874 1.0239 0.038 Uiso 1 1 calc R . .
C26 C 0.7317(8) 0.9501(7) 0.9587(6) 0.0297(17) Uani 1 1 d . . .
H26 H 0.6961 0.9411 1.0154 0.036 Uiso 1 1 calc R . .
C27 C 1.0453(10) 1.1477(7) 0.8886(7) 0.042(2) Uani 1 1 d . . .
H27 H 1.0871 1.1976 0.9501 0.051 Uiso 1 1 calc R . .
C28 C 1.1141(12) 1.1678(9) 0.8204(8) 0.058(3) Uani 1 1 d . . .
H28A H 1.0771 1.1205 0.7575 0.070 Uiso 1 1 calc R . .
H28B H 1.2012 1.2299 0.8334 0.070 Uiso 1 1 calc R . .
C29 C 0.3520(8) 0.8033(7) 0.8163(6) 0.0285(17) Uani 1 1 d . . .
C30 C 0.3763(9) 0.8896(7) 0.7672(6) 0.0350(19) Uani 1 1 d . . .
H30 H 0.4686 0.9232 0.7554 0.042 Uiso 1 1 calc R . .
C31 C 0.2675(11) 0.9268(8) 0.7356(7) 0.047(2) Uani 1 1 d . . .
H31 H 0.2854 0.9853 0.7015 0.057 Uiso 1 1 calc R . .
C32 C 0.1333(10) 0.8802(8) 0.7529(7) 0.044(2) Uani 1 1 d . . .
H32 H 0.0596 0.9077 0.7321 0.053 Uiso 1 1 calc R . .
C33 C 0.1062(9) 0.7937(8) 0.8003(6) 0.038(2) Uani 1 1 d . . .
H33 H 0.0129 0.7595 0.8105 0.046 Uiso 1 1 calc R . .
C34 C 0.2164(9) 0.7563(7) 0.8335(6) 0.0330(18) Uani 1 1 d . . .
H34 H 0.1984 0.6982 0.8681 0.040 Uiso 1 1 calc R . .
C35 C 0.4763(8) 0.7458(7) 0.9816(5) 0.0275(16) Uani 1 1 d . . .
C36 C 0.4268(10) 0.8215(7) 1.0350(6) 0.0372(19) Uani 1 1 d . . .
H36 H 0.4061 0.8792 1.0087 0.045 Uiso 1 1 calc R . .
C37 C 0.4077(9) 0.8124(8) 1.1272(6) 0.038(2) Uani 1 1 d . . .
H37 H 0.3722 0.8634 1.1632 0.045 Uiso 1 1 calc R . .
C38 C 0.4393(10) 0.7312(9) 1.1664(7) 0.043(2) Uani 1 1 d . . .
H38 H 0.4267 0.7266 1.2297 0.052 Uiso 1 1 calc R . .
C39 C 0.4900(9) 0.6549(7) 1.1144(6) 0.0363(19) Uani 1 1 d . . .
H39 H 0.5110 0.5979 1.1417 0.044 Uiso 1 1 calc R . .
C40 C 0.5096(8) 0.6629(7) 1.0217(6) 0.0301(17) Uani 1 1 d . . .
H40 H 0.5456 0.6120 0.9861 0.036 Uiso 1 1 calc R . .
P2 P 0.4967(2) 0.75391(17) 0.85948(14) 0.0257(4) Uani 1 1 d . . .

loop_
_atom_site_aniso_label
_atom_site_aniso_U_11
_atom_site_aniso_U_22
_atom_site_aniso_U_33
_atom_site_aniso_U_23
_atom_site_aniso_U_13
_atom_site_aniso_U_12
Cl1 0.0335(10) 0.0359(10) 0.0296(10) -0.0014(8) 0.0028(8) 0.0180(8)
Cl2 0.0241(9) 0.0326(10) 0.0335(10) 0.0003(8) -0.0014(7) 0.0097(8)
Pt1 0.02351(16) 0.02464(16) 0.02452(16) 0.00055(11) 0.00058(10) 0.00944(11)
C1 0.028(4) 0.025(4) 0.024(4) -0.003(3) -0.003(3) 0.009(3)
C2 0.025(4) 0.040(5) 0.030(4) 0.002(4) -0.003(3) 0.015(4)
C3 0.041(5) 0.031(4) 0.036(5) 0.004(4) 0.007(4) 0.012(4)
C4 0.042(5) 0.034(4) 0.028(4) 0.003(3) 0.002(3) 0.016(4)
C5 0.032(4) 0.039(5) 0.037(5) 0.002(4) -0.004(4) 0.018(4)
C6 0.028(4) 0.028(4) 0.040(5) -0.001(3) 0.003(3) 0.011(3)
C7 0.053(6) 0.049(6) 0.051(6) 0.015(5) 0.001(5) 0.023(5)
C8 0.065(7) 0.063(7) 0.067(8) 0.032(6) 0.016(6) 0.018(6)
C9 0.034(4) 0.029(4) 0.030(4) -0.008(3) 0.002(3) 0.016(3)
C10 0.029(4) 0.039(5) 0.032(4) -0.002(4) 0.003(3) 0.013(4)
C11 0.032(4) 0.043(5) 0.037(5) -0.007(4) 0.003(4) 0.012(4)
C12 0.046(5) 0.036(5) 0.040(5) -0.017(4) 0.000(4) 0.013(4)
C13 0.051(6) 0.031(5) 0.055(6) -0.001(4) 0.004(5) 0.014(4)
C14 0.048(5) 0.040(5) 0.030(4) 0.000(4) -0.007(4) 0.019(4)
C15 0.027(4) 0.023(4) 0.034(4) -0.003(3) 0.002(3) 0.008(3)
C16 0.030(4) 0.032(4) 0.039(5) 0.001(4) -0.007(4) 0.008(4)
C17 0.023(4) 0.045(5) 0.061(6) 0.009(5) 0.008(4) 0.012(4)
C18 0.038(5) 0.041(5) 0.052(6) 0.012(4) 0.020(4) 0.013(4)
C19 0.039(5) 0.030(4) 0.038(5) 0.000(4) 0.008(4) 0.005(4)
C20 0.026(4) 0.025(4) 0.035(4) -0.002(3) -0.003(3) 0.006(3)
P1 0.0235(9) 0.0267(10) 0.0245(10) -0.0006(8) -0.0010(7) 0.0098(8)
C21 0.026(4) 0.018(3) 0.035(4) 0.001(3) -0.001(3) 0.008(3)
C22 0.035(4) 0.027(4) 0.031(4) -0.002(3) 0.001(3) 0.008(3)
C23 0.031(4) 0.030(4) 0.036(4) 0.004(3) 0.007(3) 0.009(3)
C24 0.025(4) 0.024(4) 0.042(5) 0.001(3) 0.005(3) 0.005(3)
C25 0.036(4) 0.027(4) 0.023(4) -0.008(3) -0.005(3) 0.011(3)
C26 0.024(4) 0.030(4) 0.032(4) 0.000(3) 0.002(3) 0.009(3)
C27 0.040(5) 0.026(4) 0.045(5) -0.002(4) 0.001(4) -0.001(4)
C28 0.058(7) 0.045(6) 0.052(6) 0.010(5) 0.010(5) -0.006(5)
C29 0.027(4) 0.025(4) 0.028(4) -0.006(3) -0.004(3) 0.012(3)
C30 0.032(4) 0.027(4) 0.039(5) 0.001(4) -0.004(4) 0.009(3)
C31 0.051(6) 0.036(5) 0.052(6) 0.007(4) -0.001(5) 0.020(4)
C32 0.034(5) 0.035(5) 0.054(6) -0.007(4) -0.010(4) 0.018(4)
C33 0.034(5) 0.036(5) 0.039(5) -0.008(4) 0.002(4) 0.015(4)
C34 0.031(4) 0.029(4) 0.035(4) -0.004(3) 0.003(3) 0.012(3)
C35 0.030(4) 0.026(4) 0.020(4) -0.003(3) -0.003(3) 0.010(3)
C36 0.044(5) 0.032(4) 0.031(4) -0.003(4) 0.006(4) 0.014(4)
C37 0.037(5) 0.038(5) 0.033(4) -0.005(4) 0.004(4) 0.012(4)
C38 0.039(5) 0.058(6) 0.032(5) 0.006(4) 0.008(4) 0.017(5)
C39 0.037(5) 0.031(4) 0.036(5) 0.005(4) 0.004(4) 0.009(4)
C40 0.024(4) 0.031(4) 0.031(4) 0.003(3) 0.001(3) 0.008(3)
P2 0.0253(10) 0.0247(10) 0.0250(10) 0.0005(8) 0.0006(7) 0.0106(8)

loop_
_atom_type_symbol
_atom_type_description
_atom_type_scat_dispersion_real
_atom_type_scat_dispersion_imag
_atom_type_scat_source
C C 0.0033 0.0016 'International Tables Vol C Tables 4.2.6.8 and 6.1.1.4'
H H 0.0000 0.0000 'International Tables Vol C Tables 4.2.6.8 and 6.1.1.4'
P P 0.1023 0.0942 'International Tables Vol C Tables 4.2.6.8 and 6.1.1.4'
Cl Cl 0.1484 0.1585 'International Tables Vol C Tables 4.2.6.8 and 6.1.1.4'
Pt Pt -1.7033 8.3905 'International Tables Vol C Tables 4.2.6.8 and 6.1.1.4'

loop_
_geom_angle_atom_site_label_1
_geom_angle_atom_site_label_2
_geom_angle_atom_site_label_3
_geom_angle
_geom_angle_site_symmetry_1
_geom_angle_site_symmetry_3
P1 Pt1 P2 96.05(7) . .
P1 Pt1 Cl1 89.76(7) . .
P2 Pt1 Cl1 171.85(8) . .
P1 Pt1 Cl2 175.32(8) . .
P2 Pt1 Cl2 86.88(7) . .
Cl1 Pt1 Cl2 87.70(7) . .
C6 C1 C2 117.9(8) . .
C6 C1 P1 127.3(7) . .
C2 C1 P1 114.7(6) . .
C3 C2 C1 121.4(8) . .
C3 C2 H2 119.3 . .
C1 C2 H2 119.3 . .
C2 C3 C4 121.1(8) . .
C2 C3 H3 119.5 . .
C4 C3 H3 119.5 . .
C5 C4 C3 117.6(8) . .
C5 C4 C7 120.1(8) . .
C3 C4 C7 122.3(9) . .
C4 C5 C6 121.9(8) . .
C4 C5 H5 119.1 . .
C6 C5 H5 119.1 . .
C1 C6 C5 120.1(8) . .
C1 C6 H6 120.0 . .
C5 C6 H6 120.0 . .
C8 C7 C4 126.1(10) . .
C8 C7 H7 116.9 . .
C4 C7 H7 116.9 . .
C7 C8 H8A 120.0 . .
C7 C8 H8B 120.0 . .
H8A C8 H8B 120.0 . .
C10 C9 C14 119.5(7) . .
C10 C9 P1 122.8(7) . .
C14 C9 P1 117.6(6) . .
C9 C10 C11 120.1(9) . .
C9 C10 H10 120.0 . .
C11 C10 H10 120.0 . .
C12 C11 C10 120.3(9) . .
C12 C11 H11 119.9 . .
C10 C11 H11 119.9 . .
C11 C12 C13 120.6(8) . .
C11 C12 H12 119.7 . .
C13 C12 H12 119.7 . .
C12 C13 C14 119.9(10) . .
C12 C13 H13 120.1 . .
C14 C13 H13 120.1 . .
C13 C14 C9 119.7(9) . .
C13 C14 H14 120.2 . .
C9 C14 H14 120.2 . .
C20 C15 C16 118.3(8) . .
C20 C15 P1 118.7(6) . .
C16 C15 P1 122.7(7) . .
C17 C16 C15 120.0(8) . .
C17 C16 H16 120.0 . .
C15 C16 H16 120.0 . .
C18 C17 C16 120.3(8) . .
C18 C17 H17 119.9 . .
C16 C17 H17 119.9 . .
C19 C18 C17 120.5(9) . .
C19 C18 H18 119.7 . .
C17 C18 H18 119.7 . .
C18 C19 C20 119.1(9) . .
C18 C19 H19 120.5 . .
C20 C19 H19 120.5 . .
C19 C20 C15 121.7(8) . .
C19 C20 H20 119.1 . .
C15 C20 H20 119.1 . .
C15 P1 C1 113.6(4) . .
C15 P1 C9 100.8(4) . .
C1 P1 C9 103.6(4) . .
C15 P1 Pt1 112.0(3) . .
C1 P1 Pt1 110.6(3) . .
C9 P1 Pt1 115.9(3) . .
C26 C21 C22 118.7(7) . .
C26 C21 P2 123.3(7) . .
C22 C21 P2 118.0(6) . .
C23 C22 C21 120.8(7) . .
C23 C22 H22 119.6 . .
C21 C22 H22 119.6 . .
C22 C23 C24 120.8(8) . .
C22 C23 H23 119.6 . .
C24 C23 H23 119.6 . .
C25 C24 C23 118.2(7) . .
C25 C24 C27 119.9(8) . .
C23 C24 C27 121.8(8) . .
C26 C25 C24 121.2(7) . .
C26 C25 H25 119.4 . .
C24 C25 H25 119.4 . .
C21 C26 C25 120.2(8) . .
C21 C26 H26 119.9 . .
C25 C26 H26 119.9 . .
C28 C27 C24 127.1(9) . .
C28 C27 H27 116.5 . .
C24 C27 H27 116.5 . .
C27 C28 H28A 120.0 . .
C27 C28 H28B 120.0 . .
H28A C28 H28B 120.0 . .
C30 C29 C34 118.7(7) . .
C30 C29 P2 120.8(6) . .
C34 C29 P2 120.6(7) . .
C31 C30 C29 120.5(9) . .
C31 C30 H30 119.8 . .
C29 C30 H30 119.8 . .
C32 C31 C30 120.8(10) . .
C32 C31 H31 119.6 . .
C30 C31 H31 119.6 . .
C33 C32 C31 119.7(8) . .
C33 C32 H32 120.1 . .
C31 C32 H32 120.1 . .
C32 C33 C34 119.7(9) . .
C32 C33 H33 120.1 . .
C34 C33 H33 120.1 . .
C29 C34 C33 120.5(9) . .
C29 C34 H34 119.7 . .
C33 C34 H34 119.7 . .
C36 C35 C40 119.7(8) . .
C36 C35 P2 120.2(6) . .
C40 C35 P2 120.0(6) . .
C35 C36 C37 119.7(8) . .
C35 C36 H36 120.1 . .
C37 C36 H36 120.1 . .
C38 C37 C36 120.7(8) . .
C38 C37 H37 119.6 . .
C36 C37 H37 119.6 . .
C37 C38 C39 120.5(9) . .
C37 C38 H38 119.8 . .
C39 C38 H38 119.8 . .
C38 C39 C40 119.4(8) . .
C38 C39 H39 120.3 . .
C40 C39 H39 120.3 . .
C35 C40 C39 119.9(8) . .
C35 C40 H40 120.1 . .
C39 C40 H40 120.1 . .
C35 P2 C21 105.7(4) . .
C35 P2 C29 102.6(4) . .
C21 P2 C29 103.7(4) . .
C35 P2 Pt1 116.1(3) . .
C21 P2 Pt1 107.7(3) . .
C29 P2 Pt1 119.6(2) . .

loop_
_geom_bond_atom_site_label_1
_geom_bond_atom_site_label_2
_geom_bond_distance
_geom_bond_site_symmetry_2
Cl1 Pt1 2.3338(19) .
Cl2 Pt1 2.3567(18) .
Pt1 P1 2.2506(19) .
Pt1 P2 2.2644(19) .
C1 C6 1.378(11) .
C1 C2 1.421(12) .
C1 P1 1.819(8) .
C2 C3 1.351(12) .
C2 H2 0.9500 .
C3 C4 1.408(12) .
C3 H3 0.9500 .
C4 C5 1.380(13) .
C4 C7 1.471(13) .
C5 C6 1.398(13) .
C5 H5 0.9500 .
C6 H6 0.9500 .
C7 C8 1.319(16) .
C7 H7 0.9500 .
C8 H8A 0.9500 .
C8 H8B 0.9500 .
C9 C10 1.383(12) .
C9 C14 1.399(13) .
C9 P1 1.836(8) .
C10 C11 1.389(12) .
C10 H10 0.9500 .
C11 C12 1.370(14) .
C11 H11 0.9500 .
C12 C13 1.377(14) .
C12 H12 0.9500 .
C13 C14 1.394(12) .
C13 H13 0.9500 .
C14 H14 0.9500 .
C15 C20 1.393(12) .
C15 C16 1.396(11) .
C15 P1 1.815(9) .
C16 C17 1.393(13) .
C16 H16 0.9500 .
C17 C18 1.385(14) .
C17 H17 0.9500 .
C18 C19 1.377(13) .
C18 H18 0.9500 .
C19 C20 1.388(12) .
C19 H19 0.9500 .
C20 H20 0.9500 .
C21 C26 1.381(11) .
C21 C22 1.412(12) .
C21 P2 1.829(8) .
C22 C23 1.370(12) .
C22 H22 0.9500 .
C23 C24 1.398(12) .
C23 H23 0.9500 .
C24 C25 1.394(12) .
C24 C27 1.472(12) .
C25 C26 1.392(12) .
C25 H25 0.9500 .
C26 H26 0.9500 .
C27 C28 1.300(14) .
C27 H27 0.9500 .
C28 H28A 0.9500 .
C28 H28B 0.9500 .
C29 C30 1.388(12) .
C29 C34 1.389(12) .
C29 P2 1.837(8) .
C30 C31 1.378(12) .
C30 H30 0.9500 .
C31 C32 1.376(14) .
C31 H31 0.9500 .
C32 C33 1.376(14) .
C32 H32 0.9500 .
C33 C34 1.398(12) .
C33 H33 0.9500 .
C34 H34 0.9500 .
C35 C36 1.388(11) .
C35 C40 1.395(11) .
C35 P2 1.823(8) .
C36 C37 1.393(12) .
C36 H36 0.9500 .
C37 C38 1.362(14) .
C37 H37 0.9500 .
C38 C39 1.392(13) .
C38 H38 0.9500 .
C39 C40 1.398(12) .
C39 H39 0.9500 .
C40 H40 0.9500 .
